data_2000224
loop_
_publ_author_name
'Kopf, J.'
'Morf, M.'
'Zimmer, B.'
'Bischoff, M.'
'K\"oll, P.'

_publ_section_title
;Structure of racemic perseitol
 (<small>D</small>,<small>L</small>-<i>glycero</i>-<small>D</small>,<small>L</small>-<i>galacto</i>-heptitol)
;
_journal_issue 10
_journal_name_full 'Acta Crystallographica Section C'
_journal_page_first 2186
_journal_page_last 2188
_journal_paper_doi 10.1107/S0108270191003724
_journal_volume 47
_journal_year 1991
_chemical_formula_sum 'C7 H16 O7'
_chemical_formula_weight 212.20
_symmetry_cell_setting monoclinic
_symmetry_space_group_name_Hall 'C -2yc'
_symmetry_space_group_name_H-M 'C 1 c 1'
_cell_angle_alpha 90
_cell_angle_beta 99.888(5)
_cell_angle_gamma 90
_cell_formula_units_Z 4
_cell_length_a 20.8880(10)
_cell_length_b 4.8580(10)
_cell_length_c 9.2210(10)
_cell_volume 921.8(2)
_diffrn_radiation_type Cu
_diffrn_radiation_wavelength 1.54051
_exptl_absorpt_coefficient_mu 1.15
_exptl_crystal_density_diffrn 1.529
_exptl_crystal_F_000 456
_cod_data_source_file ab0193.cif
_cod_data_source_block ab0193a
_cod_database_code 2000224

loop_
_atom_site_label
_atom_site_fract_x
_atom_site_fract_y
_atom_site_fract_z
_atom_site_U_iso_or_equiv
O(1) .04670(10) .3342(4) .5828(2) .0450(5)
O(2) .10520(10) .8541(3) .8568(2) .0287(4)
O(3) .1709 .3336(3) .8951 .0271(4)
O(4) .23020(10) .8524(3) .6653(2) .0240(3)
O(5) .29540(10) .3312(3) .67870(10) .0278(4)
O(6) .35340(10) .8551(3) .9515(2) .0280(4)
O(7) .42160(10) .3363(3) .9928(2) .0323(4)
C(1) .04570(10) .5045(5) .7067(3) .0298(5)
C(2) .10790(10) .6725(4) .7359(3) .0228(4)
C(3) .16900(10) .4949(3) .7643(3) .0200(4)
C(4) .23120(10) .6667(3) .7860(3) .0196(3)
C(5) .29270(10) .4922(3) .8070(3) .0205(4)
C(6) .35460(10) .6661(4) .8330(3) .0236(4)
C(7) .41630(10) .4958(5) .8607(3) .0307(5)
H(11) .0400(10) .3960(10) .7950(10) .0330(10)
H(12) .0040(10) .6280(10) .6900(10) .0470(10)
H(2) .1100(10) .7790(10) .6480(10) .0310(10)
H(3) .1690(10) .3770(10) .6820(10) .0240(10)
H(4) .2340(10) .7760(10) .8770(10) .0430(10)
H(5) .2920(10) .3760(10) .8930(10) .0240(10)
H(6) .3580(10) .7700(10) .7480(10) .0290(10)
H(71) .4550(10) .6140(10) .8720(10) .0490(10)
H(72) .4210(10) .3700(10) .7750(10) .0520(10)
H(10) .0070(10) .2770(10) .5440(10) .0520(10)
H(20) .0940(10) .7590(10) .9330(10) .0510(10)
H(30) .1470(10) .1720(10) .8750(10) .0500(10)
H(40) .2180(10) .7550(10) .5820(10) .0500(10)
H(50) .2730(10) .1760(10) .6790(10) .0510(10)
H(60) .3400(10) .7560(10) 1.0240(10) .0520(10)
H(70) .3970(10) .1810(10) .9740(10) .0510(10)
